data_2237360
loop_
_publ_author_name
'de Almeida, Sinara M. V.'
'Pitta, Ivan R.'
'do Lima, Maria'
'Mendon\,ca Junior, Francisco J. B.'
'de Simone, Carlos A.'

_publ_section_title
;
 Dimethyl 2-[(acridin-9-yl)methylidene]malonate
;
_journal_coeditor_code LR2094
_journal_issue 2
_journal_name_full 'Acta Crystallographica Section E'
_journal_page_first o224
_journal_paper_doi 10.1107/S1600536813000500
_journal_volume 69
_journal_year 2013
_chemical_formula_iupac 'C19 H15 N O4'
_chemical_formula_moiety 'C19 H15 N O4'
_chemical_formula_sum 'C19 H15 N O4'
_chemical_formula_weight 321.32
_chemical_name_systematic
;
Dimethyl 2-[(acridin-9-yl)methylidene]malonate
;
_space_group_IT_number 2
_symmetry_cell_setting triclinic
_symmetry_space_group_name_Hall '-P 1'
_symmetry_space_group_name_H-M 'P -1'
_atom_sites_solution_hydrogens geom
_atom_sites_solution_primary direct
_atom_sites_solution_secondary difmap
_audit_creation_method SHELXL-97
_cell_angle_alpha 96.468(2)
_cell_angle_beta 93.652(2)
_cell_angle_gamma 117.422(2)
_cell_formula_units_Z 2
_cell_length_a 8.3022(2)
_cell_length_b 9.0208(3)
_cell_length_c 12.0334(4)
_cell_measurement_reflns_used 6418
_cell_measurement_temperature 295(2)
_cell_measurement_theta_max 27.5
_cell_measurement_theta_min 2.5
_cell_volume 788.00(4)
_computing_cell_refinement 'SCALEPACK (Otwinowski & Minor, 1997)'
_computing_data_collection 'COLLECT (Nonius, 1997)'
_computing_data_reduction 'DENZO and SCALEPACK (Otwinowski & Minor, 1997)'
_computing_molecular_graphics 'ORTEP-3 for Windows (Farrugia, 2012)'
_computing_publication_material 'WinGX (Farrugia, 2012)'
_computing_structure_refinement 'SHELXL97 (Sheldrick, 2008)'
_computing_structure_solution 'SHELXS97 (Sheldrick, 2008)'
_diffrn_ambient_temperature 295
_diffrn_detector_area_resol_mean 9
_diffrn_measured_fraction_theta_full 0.972
_diffrn_measured_fraction_theta_max 0.972
_diffrn_measurement_device_type 'Nonius KappaCCD'
_diffrn_measurement_method 'CCD rotation images,thick slices'
_diffrn_radiation_monochromator 'horizonally mounted graphite crystal'
_diffrn_radiation_source 'Enraf Nonius FR590'
_diffrn_radiation_type MoK\a
_diffrn_radiation_wavelength 0.71073
_diffrn_reflns_av_R_equivalents 0.0498
_diffrn_reflns_av_sigmaI/netI 0.0372
_diffrn_reflns_limit_h_max 10
_diffrn_reflns_limit_h_min -10
_diffrn_reflns_limit_k_max 10
_diffrn_reflns_limit_k_min -11
_diffrn_reflns_limit_l_max 15
_diffrn_reflns_limit_l_min -15
_diffrn_reflns_number 10674
_diffrn_reflns_theta_full 27.51
_diffrn_reflns_theta_max 27.51
_diffrn_reflns_theta_min 2.58
_exptl_absorpt_coefficient_mu 0.096
_exptl_absorpt_correction_type none
_exptl_crystal_colour yellow
_exptl_crystal_density_diffrn 1.354
_exptl_crystal_density_method 'not measured'
_exptl_crystal_description prism
_exptl_crystal_F_000 336
_exptl_crystal_size_max 0.32
_exptl_crystal_size_mid 0.28
_exptl_crystal_size_min 0.22
_refine_diff_density_max 0.261
_refine_diff_density_min -0.244
_refine_ls_extinction_coef 0.168(19)
_refine_ls_extinction_expression Fc^*^=kFc[1+0.001xFc^2^\l^3^/sin(2\q)]^-1/4^
_refine_ls_extinction_method 'SHELXL97 (Sheldrick, 2008)'
_refine_ls_goodness_of_fit_ref 1.048
_refine_ls_hydrogen_treatment constr
_refine_ls_matrix_type full
_refine_ls_number_parameters 218
_refine_ls_number_reflns 3626
_refine_ls_number_restraints 0
_refine_ls_restrained_S_all 1.048
_refine_ls_R_factor_all 0.0630
_refine_ls_R_factor_gt 0.0515
_refine_ls_shift/su_max 0.000
_refine_ls_shift/su_mean 0.000
_refine_ls_structure_factor_coef Fsqd
_refine_ls_weighting_details 'calc w=1/[\s^2^(Fo^2^)+(0.0817P)^2^+0.1056P] where P=(Fo^2^+2Fc^2^)/3'
_refine_ls_weighting_scheme calc
_refine_ls_wR_factor_gt 0.1344
_refine_ls_wR_factor_ref 0.1479
_reflns_number_gt 2805
_reflns_number_total 3626
_reflns_threshold_expression I>2sigma(I)
_cod_data_source_file lr2094.cif
_cod_data_source_block I
_cod_original_cell_volume 787.98(4)
_cod_database_code 2237360
_cod_database_fobs_code 2237360

loop_
_symmetry_equiv_pos_as_xyz
'x, y, z'
'-x, -y, -z'

loop_
_atom_site_type_symbol
_atom_site_label
_atom_site_fract_x
_atom_site_fract_y
_atom_site_fract_z
_atom_site_U_iso_or_equiv
_atom_site_adp_type
_atom_site_calc_flag
_atom_site_refinement_flags
_atom_site_occupancy
_atom_site_symmetry_multiplicity
C C2 0.18856(17) -0.04107(16) 0.05238(10) 0.0416(3) Uani d . 1 1
C C8 0.27051(18) 0.29435(17) 0.10755(11) 0.0439(3) Uani d . 1 1
C C1 0.12960(17) 0.00751(16) 0.15015(10) 0.0409(3) Uani d . 1 1
C C16 0.25132(19) -0.00447(18) 0.38809(12) 0.0475(3) Uani d . 1 1
N N1 0.32779(16) 0.24918(14) 0.01345(9) 0.0477(3) Uani d . 1 1
C C14 0.02296(18) -0.12607(17) 0.21649(11) 0.0455(3) Uani d . 1 1
H H14 -0.0906 -0.2111 0.1815 0.055 Uiso calc R 1 1
O O4 -0.19557(15) -0.38893(13) 0.31911(9) 0.0630(3) Uani d . 1 1
C C13 0.16978(17) 0.17719(16) 0.17992(10) 0.0412(3) Uani d . 1 1
C C12 0.11370(19) 0.24024(18) 0.27615(11) 0.0484(3) Uani d . 1 1
H H12 0.0464 0.1665 0.3236 0.058 Uiso calc R 1 1
C C11 0.1572(2) 0.4058(2) 0.29913(12) 0.0544(4) Uani d . 1 1
H H11 0.1202 0.4443 0.3625 0.065 Uiso calc R 1 1
C C6 0.3548(2) 0.0411(2) -0.11100(12) 0.0549(4) Uani d . 1 1
H H6 0.4194 0.1228 -0.1546 0.066 Uiso calc R 1 1
C C9 0.3139(2) 0.46746(18) 0.13512(13) 0.0538(4) Uani d . 1 1
H H9 0.3808 0.5443 0.0892 0.065 Uiso calc R 1 1
O O2 0.22592(15) 0.05138(14) 0.48843(9) 0.0593(3) Uani d . 1 1
O O1 0.39648(15) 0.04600(18) 0.35414(10) 0.0745(4) Uani d . 1 1
O O3 0.02856(18) -0.31220(15) 0.46082(10) 0.0716(4) Uani d . 1 1
C C7 0.28933(18) 0.08723(17) -0.01311(11) 0.0445(3) Uani d . 1 1
C C18 -0.0314(2) -0.28576(17) 0.37642(11) 0.0488(3) Uani d . 1 1
C C5 0.3247(2) -0.1193(2) -0.14145(14) 0.0618(4) Uani d . 1 1
H H5 0.3696 -0.1466 -0.2051 0.074 Uiso calc R 1 1
C C3 0.1592(2) -0.20857(18) 0.01646(12) 0.0508(3) Uani d . 1 1
H H3 0.0939 -0.2935 0.0577 0.061 Uiso calc R 1 1
C C15 0.07425(18) -0.13590(17) 0.32134(11) 0.0452(3) Uani d . 1 1
C C10 0.2585(2) 0.52130(19) 0.22792(13) 0.0578(4) Uani d . 1 1
H H10 0.2871 0.6345 0.2449 0.069 Uiso calc R 1 1
C C4 0.2252(2) -0.2462(2) -0.07701(14) 0.0588(4) Uani d . 1 1
H H4 0.2048 -0.3563 -0.0989 0.071 Uiso calc R 1 1
C C19 -0.3052(3) -0.5404(2) 0.36533(18) 0.0765(5) Uani d . 1 1
H H19A -0.4202 -0.6062 0.3179 0.115 Uiso calc R 1 1
H H19B -0.3267 -0.5095 0.4398 0.115 Uiso calc R 1 1
H H19C -0.2415 -0.6059 0.3690 0.115 Uiso calc R 1 1
C C17 0.3884(3) 0.1685(3) 0.56385(16) 0.0767(5) Uani d . 1 1
H H17A 0.3545 0.2006 0.6338 0.115 Uiso calc R 1 1
H H17B 0.4557 0.2672 0.5302 0.115 Uiso calc R 1 1
H H17C 0.4634 0.1156 0.5779 0.115 Uiso calc R 1 1

loop_
_atom_site_aniso_label
_atom_site_aniso_U_11
_atom_site_aniso_U_22
_atom_site_aniso_U_33
_atom_site_aniso_U_12
_atom_site_aniso_U_13
_atom_site_aniso_U_23
C2 0.0385(6) 0.0446(7) 0.0367(6) 0.0149(5) 0.0014(5) 0.0111(5)
C8 0.0422(7) 0.0438(7) 0.0379(6) 0.0126(5) 0.0030(5) 0.0124(5)
C1 0.0387(6) 0.0446(7) 0.0350(6) 0.0143(5) 0.0027(5) 0.0143(5)
C16 0.0493(7) 0.0517(7) 0.0466(7) 0.0249(6) 0.0081(6) 0.0219(6)
N1 0.0484(6) 0.0451(6) 0.0397(6) 0.0120(5) 0.0080(5) 0.0136(5)
C14 0.0465(7) 0.0429(7) 0.0428(7) 0.0157(5) 0.0075(5) 0.0136(5)
O4 0.0636(7) 0.0495(6) 0.0614(7) 0.0110(5) 0.0127(5) 0.0236(5)
C13 0.0395(6) 0.0448(7) 0.0348(6) 0.0153(5) 0.0023(5) 0.0117(5)
C12 0.0506(7) 0.0535(8) 0.0411(7) 0.0230(6) 0.0081(6) 0.0134(6)
C11 0.0619(9) 0.0575(9) 0.0440(7) 0.0291(7) 0.0051(6) 0.0058(6)
C6 0.0510(8) 0.0602(9) 0.0419(7) 0.0153(6) 0.0115(6) 0.0105(6)
C9 0.0574(8) 0.0425(7) 0.0497(8) 0.0127(6) 0.0043(6) 0.0139(6)
O2 0.0593(6) 0.0619(7) 0.0536(6) 0.0279(5) 0.0027(5) 0.0030(5)
O1 0.0492(6) 0.1023(10) 0.0627(7) 0.0255(6) 0.0115(5) 0.0222(6)
O3 0.0931(9) 0.0618(7) 0.0579(7) 0.0302(6) 0.0085(6) 0.0315(5)
C7 0.0399(6) 0.0491(7) 0.0366(6) 0.0137(5) 0.0038(5) 0.0109(5)
C18 0.0622(8) 0.0441(7) 0.0440(7) 0.0252(6) 0.0168(6) 0.0155(6)
C5 0.0587(9) 0.0693(10) 0.0482(8) 0.0241(8) 0.0113(7) -0.0008(7)
C3 0.0500(8) 0.0477(7) 0.0493(8) 0.0180(6) 0.0048(6) 0.0107(6)
C15 0.0502(7) 0.0455(7) 0.0425(7) 0.0220(6) 0.0119(6) 0.0165(5)
C10 0.0661(9) 0.0442(8) 0.0545(8) 0.0204(7) 0.0005(7) 0.0048(6)
C4 0.0603(9) 0.0542(8) 0.0561(9) 0.0246(7) 0.0041(7) 0.0001(7)
C19 0.0826(12) 0.0459(9) 0.0854(13) 0.0120(8) 0.0267(10) 0.0254(8)
C17 0.0776(12) 0.0741(11) 0.0667(11) 0.0323(9) -0.0107(9) -0.0063(9)

loop_
_atom_type_symbol
_atom_type_description
_atom_type_scat_dispersion_real
_atom_type_scat_dispersion_imag
_atom_type_scat_source
C C 0.0033 0.0016 'International Tables Vol C Tables 4.2.6.8 and 6.1.1.4'
H H 0.0000 0.0000 'International Tables Vol C Tables 4.2.6.8 and 6.1.1.4'
N N 0.0061 0.0033 'International Tables Vol C Tables 4.2.6.8 and 6.1.1.4'
O O 0.0106 0.0060 'International Tables Vol C Tables 4.2.6.8 and 6.1.1.4'

loop_
_geom_angle_atom_site_label_1
_geom_angle_atom_site_label_2
_geom_angle_atom_site_label_3
_geom_angle
C1 C2 C3 123.94(12)
C1 C2 C7 117.80(12)
C3 C2 C7 118.24(12)
N1 C8 C9 117.44(12)
N1 C8 C13 123.21(12)
C9 C8 C13 119.35(12)
C2 C1 C13 119.54(11)
C2 C1 C14 117.57(12)
C13 C1 C14 122.87(12)
O1 C16 O2 124.32(15)
O1 C16 C15 124.28(14)
O2 C16 C15 111.38(11)
C7 N1 C8 118.15(11)
C15 C14 C1 126.22(12)
C15 C14 H14 116.9
C1 C14 H14 116.9
C18 O4 C19 115.93(13)
C1 C13 C12 124.38(12)
C1 C13 C8 117.77(12)
C12 C13 C8 117.83(12)
C11 C12 C13 120.94(13)
C11 C12 H12 119.5
C13 C12 H12 119.5
C12 C11 C10 120.94(14)
C12 C11 H11 119.5
C10 C11 H11 119.5
C5 C6 C7 121.14(14)
C5 C6 H6 119.4
C7 C6 H6 119.4
C10 C9 C8 120.55(13)
C10 C9 H9 119.7
C8 C9 H9 119.7
C16 O2 C17 116.36(13)
N1 C7 C6 117.91(12)
N1 C7 C2 123.52(12)
C6 C7 C2 118.55(13)
O3 C18 O4 124.20(13)
O3 C18 C15 123.33(14)
O4 C18 C15 112.42(12)
C6 C5 C4 120.40(14)
C6 C5 H5 119.8
C4 C5 H5 119.8
C4 C3 C2 121.06(14)
C4 C3 H3 119.5
C2 C3 H3 119.5
C14 C15 C18 122.41(13)
C14 C15 C16 122.17(11)
C18 C15 C16 115.18(11)
C9 C10 C11 120.38(14)
C9 C10 H10 119.8
C11 C10 H10 119.8
C3 C4 C5 120.61(15)
C3 C4 H4 119.7
C5 C4 H4 119.7
O4 C19 H19A 109.5
O4 C19 H19B 109.5
H19A C19 H19B 109.5
O4 C19 H19C 109.5
H19A C19 H19C 109.5
H19B C19 H19C 109.5
O2 C17 H17A 109.5
O2 C17 H17B 109.5
H17A C17 H17B 109.5
O2 C17 H17C 109.5
H17A C17 H17C 109.5
H17B C17 H17C 109.5

loop_
_geom_bond_atom_site_label_1
_geom_bond_atom_site_label_2
_geom_bond_distance
C2 C1 1.4037(18)
C2 C3 1.425(2)
C2 C7 1.4345(17)
C8 N1 1.3482(18)
C8 C9 1.424(2)
C8 C13 1.4356(17)
C1 C13 1.4049(19)
C1 C14 1.4823(16)
C16 O1 1.1940(17)
C16 O2 1.3226(18)
C16 C15 1.497(2)
N1 C7 1.3381(18)
C14 C15 1.3315(18)
C14 H14 0.9300
O4 C18 1.3293(19)
O4 C19 1.4474(18)
C13 C12 1.4301(19)
C12 C11 1.355(2)
C12 H12 0.9300
C11 C10 1.419(2)
C11 H11 0.9300
C6 C5 1.351(2)
C6 C7 1.427(2)
C6 H6 0.9300
C9 C10 1.358(2)
C9 H9 0.9300
O2 C17 1.441(2)
O3 C18 1.1981(17)
C18 C15 1.4899(18)
C5 C4 1.415(2)
C5 H5 0.9300
C3 C4 1.358(2)
C3 H3 0.9300
C10 H10 0.9300
C4 H4 0.9300
C19 H19A 0.9600
C19 H19B 0.9600
C19 H19C 0.9600
C17 H17A 0.9600
C17 H17B 0.9600
C17 H17C 0.9600

loop_
_cod_related_entry_id
_cod_related_entry_database
_cod_related_entry_code
1 ChemSpider 30658315
